data_9017040
loop_
_publ_author_name
'Hughes, J. M.'
'Nekvasil, H.'
'Ustunisik, G.'
'Lindsley, D. H.'
'Coraor, A. E.'
'Vaughn, J.'
'Phillips, B. L.'
'McCubbin, F. M.'
'Woerner, W. R.'

_publ_section_title
;
 Solid solution in the fluorapatite-chlorapatite binary system: High-precision crystal
 structure refinements of synthetic F-Cl apatite.
 Note: Sample HNF5CL5
;
_journal_name_full 'American Mineralogist'
_journal_page_first 369
_journal_page_last 376
_journal_volume 99
_journal_year 2014
_chemical_compound_source Synthetic
_chemical_formula_sum 'Ca5 Cl0.332 F0.773 O12 P3'
_chemical_name_mineral Fluorapatite
_space_group_IT_number 176
_space_group_name_Hall '-P 6c'
_space_group_name_H-M_alt 'P 63/m'
_symmetry_space_group_name_H-M 'P 63/m'
_cell_angle_alpha 90
_cell_angle_beta 90
_cell_angle_gamma 120
_cell_formula_units_Z 2
_cell_length_a 9.5104
_cell_length_b 9.5104
_cell_length_c 6.8311
_cell_volume 535.080
_database_code_amcsd 0020113
_exptl_crystal_density_diffrn 3.176
_cod_data_source_file inputs/fixed/downloads/05/05671.cif
_cod_data_source_block 05671
_cod_original_formula_sum 'Ca5 P3 O12 Cl.332 F.773'
_cod_database_code 9017040

loop_
_space_group_symop_operation_xyz
x,y,z
-x+y,-x,1/2-z
x-y,x,1/2+z
y,-x+y,-z
-y,x-y,z
x,y,1/2-z
-x,-y,1/2+z
x-y,x,-z
-x+y,-x,z
-y,x-y,1/2-z
y,-x+y,1/2+z
-x,-y,-z

loop_
_atom_site_aniso_label
_atom_site_aniso_U_11
_atom_site_aniso_U_22
_atom_site_aniso_U_33
_atom_site_aniso_U_12
_atom_site_aniso_U_13
_atom_site_aniso_U_23
Ca1 0.01440 0.01440 0.00749 0.00720 0.00000 0.00000
Ca2 0.01227 0.02261 0.01011 0.00562 0.00000 0.00000
P 0.00718 0.01007 0.00797 0.00424 0.00000 0.00000
O1 0.00770 0.02010 0.01410 0.00670 0.00000 0.00000
O2 0.01360 0.01070 0.02620 0.00370 0.00000 0.00000
O3 0.01080 0.02680 0.01120 0.00920 -0.00160 0.00560
O3* 0.01080 0.02680 0.01120 0.00920 -0.00160 0.00560

loop_
_atom_site_label
_atom_site_fract_x
_atom_site_fract_y
_atom_site_fract_z
_atom_site_occupancy
_atom_site_U_iso_or_equiv
_atom_site_type_symbol
_atom_site_attached_hydrogens
Ca1 0.66667 0.33333 -0.00218 1.00000 0.01209 Ca 0
Ca2 0.00354 0.25496 0.25000 1.00000 0.01637 Ca 0
P 0.96903 0.59805 0.25000 1.00000 0.00844 P 0
O1 0.15329 0.66594 0.25000 1.00000 0.01403 O 0
O2 0.87623 0.41095 0.25000 1.00000 0.01790 O 0
O3 0.90800 0.64420 0.06300 0.70000 0.01640 O 0
O3* 0.93000 0.67450 0.08510 0.30000 0.01640 O 0
Cl 0.00000 0.00000 0.00000 0.07800 0.02100 Cl 0
ClB 0.00000 0.00000 0.08590 0.12700 0.01160 Cl 0
F 0.00000 0.00000 0.25000 0.39900 0.01320 F 0
FB 0.00000 0.00000 0.16700 0.18700 0.00590 F 0

loop_
_cod_changelog_entry_id
_cod_changelog_entry_author
_cod_changelog_entry_date
_cod_changelog_entry_text
1
;cod-tools version 3.8.0
Id: cif_guess_AMCSD_atom_types 9581 2023-05-17 12:35:41Z saulius
;
2023-05-23T09:25:28+03:00
;Derived atom types and hydrogen counts
from atom names that follow the AMCSD naming convention
(Wat == water, O-H == hydroxyl).
;
2
;cod-tools version 3.10.1
Id: cif_fix_AMCSD_aniso_labels 10200 2024-08-01 14:09:44Z saulius
;
2024-08-02T12:21:55+03:00
;Changed the following '_atom_site_aniso_label' values:
'O3'' -> 'O3*'
;

loop_
_cod_related_entry_id
_cod_related_entry_database
_cod_related_entry_code
1 AMCSD 0020113
